data_1505807
loop_
_publ_author_name
'Zhao, Yu'
'Wang, Fu-Sheng'
'Peng, Li-Yan'
'Li, Xiao-Li'
'Xu, Gang'
'Luo, Xiao-Xin'
'Lu, Yang'
'Wu, Li'
'Zheng, Qi-Tai'
'Zhao, Qin-Shi'

_publ_section_title
;
 Taxoids from Taxus chinensis.
;
_journal_issue 12
_journal_name_full 'Journal of natural products'
_journal_page_first 1813
_journal_page_last 1815
_journal_paper_doi 10.1021/np060345g
_journal_volume 69
_journal_year 2006
_chemical_absolute_configuration unk
_chemical_formula_moiety 'C30 H38 O12,H2 O'
_chemical_formula_sum 'C30 H40 O13'
_chemical_formula_weight 608.62
_chemical_name_systematic
; 
 ? 
;
_space_group_IT_number 145
_symmetry_cell_setting hexagonal
_symmetry_space_group_name_Hall 'P 32'
_symmetry_space_group_name_H-M 'P 32'
_atom_sites_solution_hydrogens geom
_atom_sites_solution_primary direct
_atom_sites_solution_secondary difmap
_audit_creation_method SHELXL-97
_cell_angle_alpha 90.00
_cell_angle_beta 90.00
_cell_angle_gamma 120.00
_cell_formula_units_Z 3
_cell_length_a 8.9780(13)
_cell_length_b 8.9780(13)
_cell_length_c 33.622(2)
_cell_measurement_reflns_used 24
_cell_measurement_temperature 296(1)
_cell_measurement_theta_max 27.23
_cell_measurement_theta_min 2.69
_cell_volume 2347.0(5)
_computing_cell_refinement 'SCALE(Otwinowski & Minor,1996)'
_computing_data_collection 'DENZO(Otwinowski & Minor,1996)'
_computing_data_reduction 'SCALE(Otwinowski & Minor,1996)'
_computing_molecular_graphics 'ORTEPII(Johnson,1976) and PLUTON(Spek,1990)'
_computing_publication_material 'SHELXL97(Sheldrick, 1997)'
_computing_structure_refinement 'SHELXL-97 (Sheldrick, 1997)'
_computing_structure_solution 'SHELXS-97 (Sheldrick, 1990)'
_diffrn_ambient_temperature 296(1)
_diffrn_detector_area_resol_mean 0
_diffrn_measured_fraction_theta_full 0.963
_diffrn_measured_fraction_theta_max 0.954
_diffrn_measurement_device_type 'MAC DIP 2030K'
_diffrn_measurement_method \w
_diffrn_radiation_monochromator graphite
_diffrn_radiation_source 'rotate anode'
_diffrn_radiation_type MoK\a
_diffrn_radiation_wavelength 0.71073
_diffrn_reflns_av_R_equivalents 0.0538
_diffrn_reflns_av_sigmaI/netI 0.0335
_diffrn_reflns_limit_h_max 11
_diffrn_reflns_limit_h_min -11
_diffrn_reflns_limit_k_max 10
_diffrn_reflns_limit_k_min -11
_diffrn_reflns_limit_l_max 43
_diffrn_reflns_limit_l_min -43
_diffrn_reflns_number 13263
_diffrn_reflns_theta_full 25.00
_diffrn_reflns_theta_max 27.23
_diffrn_reflns_theta_min 2.69
_diffrn_standards_number 0
_exptl_absorpt_coefficient_mu 0.101
_exptl_absorpt_correction_type none
_exptl_crystal_colour colourless
_exptl_crystal_density_diffrn 1.292
_exptl_crystal_density_method 'not measured'
_exptl_crystal_description column
_exptl_crystal_F_000 972
_exptl_crystal_size_max 0.50
_exptl_crystal_size_mid 0.20
_exptl_crystal_size_min 0.20
_refine_diff_density_max 0.227
_refine_diff_density_min -0.280
_refine_diff_density_rms 0.053
_refine_ls_abs_structure_details 'Flack H D (1983), Acta Cryst. A39, 876-881'
_refine_ls_abs_structure_Flack -1.4(19)
_refine_ls_extinction_method none
_refine_ls_goodness_of_fit_ref 1.197
_refine_ls_hydrogen_treatment mixed
_refine_ls_matrix_type full
_refine_ls_number_parameters 394
_refine_ls_number_reflns 3342
_refine_ls_number_restraints 3
_refine_ls_restrained_S_all 1.309
_refine_ls_R_factor_all 0.0670
_refine_ls_R_factor_gt 0.0626
_refine_ls_shift/su_max 0.054
_refine_ls_shift/su_mean 0.004
_refine_ls_structure_factor_coef Fsqd
_refine_ls_weighting_details 'calc w=1/[\s^2^(Fo^2^)+(0.0853P)^2^+1.7437P] where P=(Fo^2^+2Fc^2^)/3'
_refine_ls_weighting_scheme calc
_refine_ls_wR_factor_gt 0.2140
_refine_ls_wR_factor_ref 0.2191
_reflns_number_gt 3076
_reflns_number_total 3342
_reflns_threshold_expression >2sigma(I)
_cod_data_source_file np060345gsi20060719_023443.cif
_cod_data_source_block d4704
_cod_original_cell_volume 2347.0(4)
_cod_database_code 1505807

loop_
_symmetry_equiv_pos_as_xyz
'x, y, z'
'-y, x-y, z+2/3'
'-x+y, -x, z+1/3'

loop_
_atom_site_label
_atom_site_type_symbol
_atom_site_fract_x
_atom_site_fract_y
_atom_site_fract_z
_atom_site_U_iso_or_equiv
_atom_site_adp_type
_atom_site_occupancy
_atom_site_symmetry_multiplicity
_atom_site_calc_flag
_atom_site_refinement_flags
O1 O 0.5275(5) 0.6950(4) 0.24730(10) 0.0567(8) Uani 1 1 d .
O2 O 0.7426(5) 0.9481(5) 0.27169(12) 0.0671(10) Uani 1 1 d .
O3 O 0.1008(5) 0.8109(6) 0.42374(11) 0.0674(10) Uani 1 1 d .
O4 O -0.1188(12) 0.5503(10) 0.43148(19) 0.086(4) Uani 1 1 d .
O5 O 0.3728(5) 0.7552(5) 0.42798(10) 0.0653(10) Uani 1 1 d .
O6 O 0.6595(7) 0.8593(9) 0.42378(18) 0.071(2) Uani 1 1 d .
O7 O 0.3634(5) 0.4697(5) 0.40338(11) 0.0680(10) Uani 1 1 d .
O8 O 0.1362(11) 0.2868(13) 0.4376(3) 0.085(5) Uani 1 1 d .
O9 O -0.0770(5) 0.3692(4) 0.26548(10) 0.0589(8) Uani 1 1 d .
O10 O -0.0638(5) 0.2718(6) 0.20493(12) 0.0702(10) Uani 1 1 d .
O11 O 0.2304(6) 1.0202(6) 0.23547(14) 0.0811(12) Uani 1 1 d .
O12 O 0.3801(5) 0.8997(5) 0.25802(11) 0.0588(8) Uani 1 1 d .
C1 C 0.3919(6) 0.6469(6) 0.27794(13) 0.0479(9) Uani 1 1 d .
C2 C 0.3939(6) 0.8126(6) 0.29319(13) 0.0470(9) Uani 1 1 d .
H2A H 0.5036 0.8873 0.3065 0.056 Uiso 1 1 calc R
C3 C 0.2451(6) 0.7849(6) 0.32066(13) 0.0453(9) Uani 1 1 d .
H3A H 0.1542 0.6644 0.3182 0.054 Uiso 1 1 calc R
C4 C 0.1800(7) 0.8944(6) 0.30186(15) 0.0548(11) Uani 1 1 d .
C5 C 0.0792(7) 0.9405(7) 0.31982(19) 0.0656(13) Uani 1 1 d .
H5A H 0.0343 0.9980 0.3057 0.079 Uiso 1 1 calc R
C6 C 0.0364(8) 0.9007(9) 0.36295(19) 0.0713(15) Uani 1 1 d .
H6A H -0.0874 0.8448 0.3661 0.086 Uiso 1 1 calc R
H6B H 0.0866 1.0081 0.3776 0.086 Uiso 1 1 calc R
C7 C 0.0992(7) 0.7854(7) 0.38138(15) 0.0562(11) Uani 1 1 d .
H7A H 0.0161 0.6651 0.3752 0.067 Uiso 1 1 calc R
C8 C 0.2790(6) 0.8275(6) 0.36598(13) 0.0444(9) Uani 1 1 d .
C9 C 0.3568(6) 0.7250(6) 0.38536(12) 0.0480(10) Uani 1 1 d .
H9A H 0.4731 0.7707 0.3746 0.058 Uiso 1 1 calc R
C10 C 0.2620(7) 0.5267(6) 0.38047(13) 0.0519(10) Uani 1 1 d .
H10A H 0.1456 0.4756 0.3915 0.062 Uiso 1 1 calc R
C11 C 0.2535(6) 0.4751(6) 0.33740(13) 0.0490(10) Uani 1 1 d .
C12 C 0.0980(7) 0.3830(6) 0.32034(14) 0.0536(11) Uani 1 1 d .
C13 C 0.0839(6) 0.3757(6) 0.27531(13) 0.0501(10) Uani 1 1 d .
H13A H 0.0797 0.2705 0.2658 0.060 Uiso 1 1 calc R
C14 C 0.2297(7) 0.5320(7) 0.25367(15) 0.0612(13) Uani 1 1 d .
H14A H 0.2632 0.4902 0.2307 0.073 Uiso 1 1 calc R
H14B H 0.1840 0.6026 0.2439 0.073 Uiso 1 1 calc R
C15 C 0.4168(6) 0.5419(6) 0.31134(14) 0.0514(10) Uani 1 1 d .
C16 C 0.4188(9) 0.3844(7) 0.2925(2) 0.0723(16) Uani 1 1 d .
H16A H 0.5201 0.4237 0.2765 0.108 Uiso 1 1 calc R
H16B H 0.3185 0.3214 0.2763 0.108 Uiso 1 1 calc R
H16C H 0.4190 0.3110 0.3133 0.108 Uiso 1 1 calc R
C17 C 0.5924(12) 0.6434(13) 0.3321(3) 0.063(2) Uani 1 1 d .
H17A H 0.6798 0.6438 0.3156 0.094 Uiso 1 1 calc R
H17B H 0.5884 0.5898 0.3571 0.094 Uiso 1 1 calc R
H17C H 0.6184 0.7595 0.3367 0.094 Uiso 1 1 calc R
C18 C -0.0739(7) 0.2896(7) 0.34244(16) 0.0657(14) Uani 1 1 d .
H18A H -0.0533 0.2994 0.3706 0.098 Uiso 1 1 calc R
H18B H -0.1337 0.1703 0.3350 0.098 Uiso 1 1 calc R
H18C H -0.1425 0.3403 0.3356 0.098 Uiso 1 1 calc R
C19 C 0.4125(7) 1.0182(7) 0.37303(17) 0.0595(12) Uani 1 1 d .
H19A H 0.5225 1.0415 0.3632 0.089 Uiso 1 1 calc R
H19B H 0.4207 1.0427 0.4010 0.089 Uiso 1 1 calc R
H19C H 0.3774 1.0892 0.3592 0.089 Uiso 1 1 calc R
C20 C 0.2578(7) 0.9464(7) 0.26216(17) 0.0603(12) Uani 1 1 d .
C21 C 0.6869(7) 0.8367(6) 0.24701(15) 0.0565(11) Uani 1 1 d .
C22 C 0.7857(9) 0.8332(10) 0.2118(2) 0.0834(19) Uani 1 1 d .
H22A H 0.8979 0.9339 0.2119 0.085 Uiso 1 1 calc R
H22B H 0.7262 0.8312 0.1879 0.085 Uiso 1 1 calc R
H22C H 0.7967 0.7323 0.2129 0.085 Uiso 1 1 calc R
C23 C -0.0153(10) 0.6838(11) 0.4458(2) 0.091(2) Uani 1 1 d .
C24 C -0.0027(13) 0.7319(18) 0.4882(2) 0.097(5) Uani 1 1 d .
H24A H -0.0893 0.6367 0.5031 0.092 Uiso 1 1 calc R
H24B H -0.0196 0.8290 0.4909 0.092 Uiso 1 1 calc R
H24C H 0.1090 0.7614 0.4981 0.092 Uiso 1 1 calc R
C25 C 0.5325(11) 0.8181(11) 0.44331(18) 0.084(2) Uani 1 1 d .
C26 C 0.5244(15) 0.8279(15) 0.4884(2) 0.094(4) Uani 1 1 d .
H26A H 0.6375 0.8713 0.4993 0.096 Uiso 1 1 calc R
H26B H 0.4489 0.7151 0.4988 0.096 Uiso 1 1 calc R
H26C H 0.4817 0.9033 0.4954 0.096 Uiso 1 1 calc R
C27 C 0.2843(11) 0.3509(10) 0.4313(2) 0.0835(19) Uani 1 1 d .
C28 C 0.4061(14) 0.3218(12) 0.4552(2) 0.096(3) Uani 1 1 d .
H28A H 0.3437 0.2346 0.4747 0.098 Uiso 1 1 calc R
H28B H 0.4866 0.4267 0.4682 0.098 Uiso 1 1 calc R
H28C H 0.4671 0.2851 0.4380 0.098 Uiso 1 1 calc R
C29 C -0.1377(7) 0.3109(7) 0.22815(16) 0.0594(12) Uani 1 1 d .
C30 C -0.3031(9) 0.3067(12) 0.2211(2) 0.091(2) Uani 1 1 d .
H30A H -0.3432 0.2652 0.1947 0.096 Uiso 1 1 calc R
H30D H -0.2861 0.4206 0.2239 0.096 Uiso 1 1 calc R
H30B H -0.3869 0.2317 0.2401 0.096 Uiso 1 1 calc R
OW O -0.244(4) 0.212(3) 0.4620(11) 0.093(13) Uani 1 1 d D
HWA H -0.19(5) 0.329(13) 0.450(13) 0.114 Uiso 1 1 d D
HWB H -0.27(4) 0.23(6) 0.490(18) 0.114 Uiso 1 1 d D

loop_
_atom_site_aniso_label
_atom_site_aniso_U_11
_atom_site_aniso_U_22
_atom_site_aniso_U_33
_atom_site_aniso_U_23
_atom_site_aniso_U_13
_atom_site_aniso_U_12
O1 0.062(2) 0.0501(17) 0.0476(17) -0.0006(14) 0.0151(15) 0.0207(15)
O2 0.059(2) 0.063(2) 0.065(2) -0.0026(18) 0.0072(17) 0.0195(17)
O3 0.057(2) 0.084(3) 0.0517(19) -0.0178(18) 0.0015(16) 0.0287(19)
O4 0.112(7) 0.109(5) 0.075(4) -0.005(3) 0.033(4) -0.005(5)
O5 0.076(2) 0.090(3) 0.0357(16) -0.0125(17) -0.0118(16) 0.046(2)
O6 0.066(3) 0.106(6) 0.088(3) -0.039(4) -0.022(3) 0.048(3)
O7 0.082(3) 0.079(3) 0.056(2) 0.0196(18) 0.0088(18) 0.050(2)
O8 0.066(4) 0.073(4) 0.094(5) -0.025(4) -0.017(4) 0.021(3)
O9 0.062(2) 0.0554(19) 0.0492(18) -0.0049(15) 0.0095(15) 0.0216(16)
O10 0.072(2) 0.079(3) 0.055(2) -0.0171(19) 0.0010(18) 0.034(2)
O11 0.095(3) 0.083(3) 0.068(2) 0.025(2) -0.005(2) 0.047(3)
O12 0.065(2) 0.0574(19) 0.0517(18) 0.0148(15) 0.0068(16) 0.0292(17)
C1 0.056(2) 0.041(2) 0.038(2) -0.0004(16) 0.0072(18) 0.0177(19)
C2 0.048(2) 0.044(2) 0.041(2) 0.0056(17) 0.0013(17) 0.0171(18)
C3 0.050(2) 0.043(2) 0.042(2) -0.0027(17) -0.0021(18) 0.0218(18)
C4 0.056(3) 0.051(2) 0.055(3) 0.003(2) -0.004(2) 0.025(2)
C5 0.060(3) 0.066(3) 0.076(4) 0.003(3) -0.009(3) 0.036(3)
C6 0.062(3) 0.089(4) 0.075(4) -0.016(3) -0.002(3) 0.047(3)
C7 0.055(3) 0.065(3) 0.048(2) -0.010(2) 0.003(2) 0.029(2)
C8 0.048(2) 0.045(2) 0.038(2) -0.0077(16) -0.0025(17) 0.0227(18)
C9 0.052(2) 0.059(3) 0.0318(19) -0.0056(18) -0.0032(17) 0.027(2)
C10 0.062(3) 0.057(3) 0.038(2) 0.0076(19) 0.0062(19) 0.031(2)
C11 0.061(3) 0.041(2) 0.043(2) 0.0033(17) 0.0058(19) 0.0242(19)
C12 0.065(3) 0.040(2) 0.047(2) -0.0016(18) 0.011(2) 0.019(2)
C13 0.056(2) 0.038(2) 0.043(2) -0.0033(17) 0.0011(19) 0.0132(18)
C14 0.061(3) 0.053(3) 0.040(2) -0.003(2) 0.005(2) 0.006(2)
C15 0.060(3) 0.048(2) 0.047(2) 0.0032(19) 0.012(2) 0.028(2)
C16 0.082(4) 0.052(3) 0.086(4) 0.001(3) 0.019(3) 0.036(3)
C17 0.059(3) 0.072(3) 0.055(3) 0.003(2) 0.005(2) 0.037(3)
C18 0.061(3) 0.056(3) 0.052(3) -0.002(2) 0.007(2) 0.008(2)
C19 0.052(3) 0.053(3) 0.065(3) -0.017(2) -0.005(2) 0.020(2)
C20 0.060(3) 0.051(3) 0.062(3) 0.002(2) -0.005(2) 0.021(2)
C21 0.060(3) 0.050(2) 0.053(3) 0.000(2) 0.005(2) 0.022(2)
C22 0.074(4) 0.090(4) 0.077(4) -0.008(3) 0.028(3) 0.035(3)
C23 0.088(5) 0.098(5) 0.060(4) -0.010(4) 0.016(3) 0.027(4)
C24 0.110(7) 0.109(12) 0.063(5) -0.032(6) 0.024(5) 0.037(7)
C25 0.101(5) 0.117(5) 0.052(3) -0.030(3) -0.029(3) 0.068(5)
C26 0.104(9) 0.097(9) 0.061(4) -0.040(5) -0.044(5) 0.097(8)
C27 0.103(5) 0.082(4) 0.064(4) 0.026(3) 0.006(3) 0.045(4)
C28 0.094(8) 0.091(6) 0.060(4) -0.025(4) 0.020(4) 0.040(6)
C29 0.059(3) 0.051(3) 0.052(3) 0.001(2) 0.010(2) 0.014(2)
C30 0.073(4) 0.108(6) 0.084(5) -0.013(4) -0.001(3) 0.050(4)
OW 0.093(2) 0.108(15) 0.083(4) 0.099(2) 0.104(3) 0.109(2)

loop_
_atom_type_symbol
_atom_type_description
_atom_type_scat_dispersion_real
_atom_type_scat_dispersion_imag
_atom_type_scat_source
C C 0.0033 0.0016 'International Tables Vol C Tables 4.2.6.8 and 6.1.1.4'
H H 0.0000 0.0000 'International Tables Vol C Tables 4.2.6.8 and 6.1.1.4'
O O 0.0106 0.0060 'International Tables Vol C Tables 4.2.6.8 and 6.1.1.4'

loop_
_geom_angle_atom_site_label_1
_geom_angle_atom_site_label_2
_geom_angle_atom_site_label_3
_geom_angle
C21 O1 C1 127.2(4)
C23 O3 C7 118.5(5)
C25 O5 C9 116.1(4)
C27 O7 C10 118.4(5)
C29 O9 C13 115.0(4)
C20 O12 C2 112.3(4)
O1 C1 C14 101.0(3)
O1 C1 C15 109.4(4)
C14 C1 C15 110.7(4)
O1 C1 C2 109.4(3)
C14 C1 C2 111.7(4)
C15 C1 C2 113.8(4)
O12 C2 C3 105.9(4)
O12 C2 C1 106.3(3)
C3 C2 C1 116.5(4)
O12 C2 H2A 109.3
C3 C2 H2A 109.3
C1 C2 H2A 109.3
C4 C3 C2 103.3(4)
C4 C3 C8 109.9(4)
C2 C3 C8 119.9(4)
C4 C3 H3A 107.7
C2 C3 H3A 107.7
C8 C3 H3A 107.7
C5 C4 C20 127.5(5)
C5 C4 C3 124.3(5)
C20 C4 C3 108.1(4)
C4 C5 C6 120.3(5)
C4 C5 H5A 119.8
C6 C5 H5A 119.8
C5 C6 C7 114.5(4)
C5 C6 H6A 108.6
C7 C6 H6A 108.6
C5 C6 H6B 108.6
C7 C6 H6B 108.6
H6A C6 H6B 107.6
O3 C7 C6 105.6(4)
O3 C7 C8 111.4(4)
C6 C7 C8 112.9(4)
O3 C7 H7A 108.9
C6 C7 H7A 108.9
C8 C7 H7A 108.9
C19 C8 C9 105.3(4)
C19 C8 C7 110.8(4)
C9 C8 C7 116.0(4)
C19 C8 C3 111.7(4)
C9 C8 C3 110.8(3)
C7 C8 C3 102.4(3)
O5 C9 C8 109.7(4)
O5 C9 C10 105.4(4)
C8 C9 C10 119.0(4)
O5 C9 H9A 107.4
C8 C9 H9A 107.4
C10 C9 H9A 107.4
O7 C10 C11 110.0(4)
O7 C10 C9 105.3(4)
C11 C10 C9 111.6(4)
O7 C10 H10A 110.0
C11 C10 H10A 109.9
C9 C10 H10A 110.0
C12 C11 C10 118.4(4)
C12 C11 C15 119.2(4)
C10 C11 C15 122.1(4)
C11 C12 C13 119.4(4)
C11 C12 C18 125.6(4)
C13 C12 C18 114.9(4)
O9 C13 C12 106.8(4)
O9 C13 C14 107.7(4)
C12 C13 C14 114.6(4)
O9 C13 H13A 109.2
C12 C13 H13A 109.2
C14 C13 H13A 109.2
C1 C14 C13 116.8(4)
C1 C14 H14A 108.1
C13 C14 H14A 108.1
C1 C14 H14B 108.1
C13 C14 H14B 108.1
H14A C14 H14B 107.3
C17 C15 C11 117.9(7)
C17 C15 C1 113.0(7)
C11 C15 C1 104.4(4)
C17 C15 C16 104.4(8)
C11 C15 C16 108.4(4)
C1 C15 C16 109.2(4)
C15 C16 H16A 109.5
C15 C16 H16B 109.4
H16A C16 H16B 109.5
C15 C16 H16C 109.5
H16A C16 H16C 109.5
H16B C16 H16C 109.5
C15 C17 H17A 109.5
C15 C17 H17B 109.5
H17A C17 H17B 109.5
C15 C17 H17C 109.5
H17A C17 H17C 109.5
H17B C17 H17C 109.5
C12 C18 H18A 109.5
C12 C18 H18B 109.5
H18A C18 H18B 109.5
C12 C18 H18C 109.5
H18A C18 H18C 109.5
H18B C18 H18C 109.5
C8 C19 H19A 109.5
C8 C19 H19B 109.5
H19A C19 H19B 109.5
C8 C19 H19C 109.5
H19A C19 H19C 109.5
H19B C19 H19C 109.5
O11 C20 O12 120.5(5)
O11 C20 C4 130.7(6)
O12 C20 C4 108.8(4)
O2 C21 O1 125.5(5)
O2 C21 C22 124.3(5)
O1 C21 C22 110.2(5)
C21 C22 H22A 109.5
C21 C22 H22B 109.5
H22A C22 H22B 109.5
C21 C22 H22C 109.4
H22A C22 H22C 109.5
H22B C22 H22C 109.5
O4 C23 O3 121.4(6)
O4 C23 C24 126.3(8)
O3 C23 C24 112.2(7)
C23 C24 H24A 109.5
C23 C24 H24B 109.5
H24A C24 H24B 109.5
C23 C24 H24C 109.4
H24A C24 H24C 109.5
H24B C24 H24C 109.5
O6 C25 O5 124.3(5)
O6 C25 C26 126.2(7)
O5 C25 C26 109.4(7)
C25 C26 H26A 109.5
C25 C26 H26B 109.5
H26A C26 H26B 109.5
C25 C26 H26C 109.5
H26A C26 H26C 109.5
H26B C26 H26C 109.5
O8 C27 O7 122.6(7)
O8 C27 C28 124.9(7)
O7 C27 C28 112.3(7)
C27 C28 H28A 109.5
C27 C28 H28B 109.5
H28A C28 H28B 109.5
C27 C28 H28C 109.5
H28A C28 H28C 109.5
H28B C28 H28C 109.5
O10 C29 O9 123.0(5)
O10 C29 C30 126.0(6)
O9 C29 C30 111.1(5)
C29 C30 H30A 109.5
C29 C30 H30D 109.4
H30A C30 H30D 109.5
C29 C30 H30B 109.5
H30A C30 H30B 109.5
H30D C30 H30B 109.5
HWB OW HWA 104(10)

loop_
_geom_bond_atom_site_label_1
_geom_bond_atom_site_label_2
_geom_bond_distance
O1 C21 1.359(6)
O1 C1 1.484(5)
O2 C21 1.199(6)
O3 C23 1.323(9)
O3 C7 1.442(6)
O4 C23 1.192(9)
O5 C25 1.353(8)
O5 C9 1.452(5)
O6 C25 1.203(9)
O7 C27 1.330(8)
O7 C10 1.466(6)
O8 C27 1.174(11)
O9 C29 1.364(6)
O9 C13 1.454(7)
O10 C29 1.186(7)
O11 C20 1.212(7)
O12 C20 1.364(7)
O12 C2 1.457(5)
C1 C14 1.532(7)
C1 C15 1.552(7)
C1 C2 1.565(6)
C2 C3 1.538(6)
C2 H2A 0.9800
C3 C4 1.510(7)
C3 C8 1.563(6)
C3 H3A 0.9800
C4 C5 1.315(8)
C4 C20 1.470(8)
C5 C6 1.497(9)
C5 H5A 0.9300
C6 C7 1.535(8)
C6 H6A 0.9700
C6 H6B 0.9700
C7 C8 1.552(7)
C7 H7A 0.9800
C8 C19 1.540(7)
C8 C9 1.549(7)
C9 C10 1.552(7)
C9 H9A 0.9800
C10 C11 1.511(6)
C10 H10A 0.9800
C11 C12 1.344(7)
C11 C15 1.548(7)
C12 C13 1.518(7)
C12 C18 1.531(7)
C13 C14 1.541(6)
C13 H13A 0.9800
C14 H14A 0.9700
C14 H14B 0.9700
C15 C17 1.535(13)
C15 C16 1.558(7)
C16 H16A 0.9600
C16 H16B 0.9600
C16 H16C 0.9600
C17 H17A 0.9600
C17 H17B 0.9600
C17 H17C 0.9600
C18 H18A 0.9600
C18 H18B 0.9600
C18 H18C 0.9600
C19 H19A 0.9600
C19 H19B 0.9600
C19 H19C 0.9600
C21 C22 1.489(8)
C22 H22A 0.9600
C22 H22B 0.9600
C22 H22C 0.9600
C23 C24 1.475(10)
C24 H24A 0.9600
C24 H24B 0.9600
C24 H24C 0.9600
C25 C26 1.521(10)
C26 H26A 0.9600
C26 H26B 0.9600
C26 H26C 0.9600
C27 C28 1.481(11)
C28 H28A 0.9600
C28 H28B 0.9600
C28 H28C 0.9600
C29 C30 1.486(9)
C30 H30A 0.9600
C30 H30D 0.9600
C30 H30B 0.9600
OW HWA 0.99(3)
OW HWB 1.0(6)

loop_
_geom_hbond_atom_site_label_D
_geom_hbond_atom_site_label_H
_geom_hbond_atom_site_label_A
_geom_hbond_distance_DH
_geom_hbond_distance_HA
_geom_hbond_distance_DA
_geom_hbond_angle_DHA
OW HWA O4 1.0(6) 1.86(3) 2.851(19) 171.1(41)

loop_
_geom_torsion_atom_site_label_1
_geom_torsion_atom_site_label_2
_geom_torsion_atom_site_label_3
_geom_torsion_atom_site_label_4
_geom_torsion
C21 O1 C1 C14 155.6(5)
C21 O1 C1 C15 -87.6(5)
C21 O1 C1 C2 37.7(6)
C20 O12 C2 C3 7.1(5)
C20 O12 C2 C1 131.7(4)
O1 C1 C2 O12 53.7(5)
C14 C1 C2 O12 -57.3(5)
C15 C1 C2 O12 176.5(4)
O1 C1 C2 C3 171.5(4)
C14 C1 C2 C3 60.4(5)
C15 C1 C2 C3 -65.8(5)
O12 C2 C3 C4 -11.6(5)
C1 C2 C3 C4 -129.5(4)
O12 C2 C3 C8 -134.2(4)
C1 C2 C3 C8 107.8(5)
C2 C3 C4 C5 -164.2(5)
C8 C3 C4 C5 -35.1(7)
C2 C3 C4 C20 12.3(5)
C8 C3 C4 C20 141.3(4)
C20 C4 C5 C6 -169.1(5)
C3 C4 C5 C6 6.6(9)
C4 C5 C6 C7 -7.5(8)
C23 O3 C7 C6 109.5(7)
C23 O3 C7 C8 -127.5(6)
C5 C6 C7 O3 160.6(5)
C5 C6 C7 C8 38.6(7)
O3 C7 C8 C19 -62.8(6)
C6 C7 C8 C19 55.9(5)
O3 C7 C8 C9 57.2(5)
C6 C7 C8 C9 175.9(4)
O3 C7 C8 C3 178.0(4)
C6 C7 C8 C3 -63.3(5)
C4 C3 C8 C19 -59.3(5)
C2 C3 C8 C19 60.1(5)
C4 C3 C8 C9 -176.4(4)
C2 C3 C8 C9 -57.0(5)
C4 C3 C8 C7 59.3(5)
C2 C3 C8 C7 178.7(4)
C25 O5 C9 C8 -123.1(5)
C25 O5 C9 C10 107.6(6)
C19 C8 C9 O5 64.0(5)
C7 C8 C9 O5 -58.9(5)
C3 C8 C9 O5 -175.0(4)
C19 C8 C9 C10 -174.6(4)
C7 C8 C9 C10 62.5(5)
C3 C8 C9 C10 -53.6(5)
C27 O7 C10 C11 -114.6(6)
C27 O7 C10 C9 125.0(6)
O5 C9 C10 O7 -54.2(4)
C8 C9 C10 O7 -177.6(4)
O5 C9 C10 C11 -173.5(4)
C8 C9 C10 C11 63.1(5)
O7 C10 C11 C12 125.7(5)
C9 C10 C11 C12 -117.8(5)
O7 C10 C11 C15 -61.4(5)
C9 C10 C11 C15 55.2(6)
C10 C11 C12 C13 161.4(4)
C15 C11 C12 C13 -11.8(7)
C10 C11 C12 C18 -14.8(7)
C15 C11 C12 C18 172.1(5)
C29 O9 C13 C12 -161.1(4)
C29 O9 C13 C14 75.3(5)
C11 C12 C13 O9 -145.2(4)
C18 C12 C13 O9 31.3(5)
C11 C12 C13 C14 -26.1(7)
C18 C12 C13 C14 150.5(5)
O1 C1 C14 C13 143.7(5)
C15 C1 C14 C13 27.8(6)
C2 C1 C14 C13 -100.0(5)
O9 C13 C14 C1 135.0(5)
C12 C13 C14 C1 16.4(7)
C12 C11 C15 C17 -179.0(5)
C10 C11 C15 C17 8.1(6)
C12 C11 C15 C1 55.7(5)
C10 C11 C15 C1 -117.2(5)
C12 C11 C15 C16 -60.6(6)
C10 C11 C15 C16 126.5(5)
O1 C1 C15 C17 60.2(5)
C14 C1 C15 C17 170.7(4)
C2 C1 C15 C17 -62.5(5)
O1 C1 C15 C11 -171.1(3)
C14 C1 C15 C11 -60.6(5)
C2 C1 C15 C11 66.1(5)
O1 C1 C15 C16 -55.3(5)
C14 C1 C15 C16 55.2(5)
C2 C1 C15 C16 -178.1(4)
C2 O12 C20 O11 -179.9(5)
C2 O12 C20 C4 0.8(5)
C5 C4 C20 O11 -11.5(10)
C3 C4 C20 O11 172.2(6)
C5 C4 C20 O12 167.7(5)
C3 C4 C20 O12 -8.6(5)
C1 O1 C21 O2 -1.2(8)
C1 O1 C21 C22 177.7(5)
C7 O3 C23 O4 0.4(13)
C7 O3 C23 C24 -177.2(8)
C9 O5 C25 O6 4.8(11)
C9 O5 C25 C26 -175.2(6)
C10 O7 C27 O8 2.1(13)
C10 O7 C27 C28 -173.0(6)
C13 O9 C29 O10 -1.6(7)
C13 O9 C29 C30 179.3(5)

loop_
_cod_related_entry_id
_cod_related_entry_code
_cod_related_entry_database
1 21193997 ChemSpider
